data_4518184
loop_
_publ_author_name
'Venturi, Silvia'
'Brenna, Elisabetta'
'Colombo, Danilo'
'Fraaije, Marco W.'
'Gatti, Francesco G.'
'Macchi, Piero'
'Monti, Daniela'
'Trajkovic, Milos'
'Zamboni, Emilio'

_publ_section_title
;
 Multienzymatic Stereoselective Reduction of Tetrasubstituted Cyclic
 Enones to Halohydrins with Three Contiguous Stereogenic Centers
;
_journal_name_full 'ACS Catalysis'
_journal_page_first 13050
_journal_page_last 13057
_journal_paper_doi 10.1021/acscatal.0c04097
_journal_year 2020
_chemical_absolute_configuration ad
_chemical_formula_sum 'C10 H16 O2'
_chemical_formula_weight 168.23
_space_group_IT_number 19
_space_group_name_Hall 'P 2ac 2ab'
_space_group_name_H-M_alt 'P 21 21 21'
_symmetry_cell_setting orthorhombic
_symmetry_Int_Tables_number 19
_symmetry_space_group_name_Hall 'P 2ac 2ab'
_symmetry_space_group_name_H-M 'P 21 21 21'
_atom_sites_solution_hydrogens geom
_audit_creation_date 2020-03-17T17:29:56-00:00
_audit_creation_method 'WinGX routine CIF_UPDATE'
_cell_angle_alpha 90
_cell_angle_beta 90
_cell_angle_gamma 90
_cell_formula_units_Z 4
_cell_length_a 6.12660(10)
_cell_length_b 8.4858(2)
_cell_length_c 18.3913(4)
_cell_measurement_reflns_used 2510
_cell_measurement_temperature 173(2)
_cell_measurement_theta_max 76.678
_cell_measurement_theta_min 5.733
_cell_volume 956.15(3)
_computing_cell_refinement 'CrysAlisPro 1.171.40.37a (Rigaku OD, 2019)'
_computing_data_collection 'CrysAlisPro 1.171.40.37a (Rigaku OD, 2019)'
_computing_data_reduction 'CrysAlisPro 1.171.40.37a (Rigaku OD, 2019)'
_computing_structure_refinement 'SHELXL-2017/1 (Sheldrick, 2017)'
_diffrn_ambient_environment N~2~
_diffrn_ambient_temperature 173(2)
_diffrn_detector 'CCD plate'
_diffrn_detector_area_resol_mean 10
_diffrn_detector_type HyPix
_diffrn_measured_fraction_theta_full 0.992
_diffrn_measured_fraction_theta_max 0.986
_diffrn_measurement_device 'four-circle diffractometer'
_diffrn_measurement_device_type 'XtaLAB Synergy, Dualflex, HyPix'
_diffrn_measurement_method '\w scans'
_diffrn_orient_matrix_type 'CrysAlisPro convention (1999,Acta A55,543-557)'
_diffrn_orient_matrix_UB_11 0.216341
_diffrn_orient_matrix_UB_12 -0.0865665
_diffrn_orient_matrix_UB_13 -0.0150542
_diffrn_orient_matrix_UB_21 -0.1148977
_diffrn_orient_matrix_UB_22 -0.159437
_diffrn_orient_matrix_UB_23 0.0117923
_diffrn_orient_matrix_UB_31 -0.0565472
_diffrn_orient_matrix_UB_32 -0.0070981
_diffrn_orient_matrix_UB_33 -0.0815819
_diffrn_radiation_monochromator mirror
_diffrn_radiation_probe x-ray
_diffrn_radiation_type CuK\a
_diffrn_radiation_wavelength 1.54184
_diffrn_reflns_av_R_equivalents 0.0413
_diffrn_reflns_av_unetI/netI 0.0692
_diffrn_reflns_Laue_measured_fraction_full 0.992
_diffrn_reflns_Laue_measured_fraction_max 0.986
_diffrn_reflns_limit_h_max 7
_diffrn_reflns_limit_h_min -7
_diffrn_reflns_limit_k_max 10
_diffrn_reflns_limit_k_min -9
_diffrn_reflns_limit_l_max 17
_diffrn_reflns_limit_l_min -22
_diffrn_reflns_number 3972
_diffrn_reflns_point_group_measured_fraction_full 0.972
_diffrn_reflns_point_group_measured_fraction_max 0.957
_diffrn_reflns_theta_full 67.684
_diffrn_reflns_theta_max 71.992
_diffrn_reflns_theta_min 4.809
_diffrn_source 'micro-focus sealed X-ray tube'
_diffrn_source_type 'PhotonJet (Cu) X-ray Source'
_exptl_absorpt_coefficient_mu 0.635
_exptl_absorpt_correction_T_max 1
_exptl_absorpt_correction_T_min 0.6516
_exptl_absorpt_correction_type multi-scan
_exptl_absorpt_process_details
;
        CrysAlisPro 1.171.40.37a (Rigaku Oxford Diffraction, 2019)
        Empirical absorption correction using spherical harmonics,
 implemented in SCALE3 ABSPACK scaling algorithm.
;
_exptl_crystal_density_diffrn 1.169
_exptl_crystal_description prism
_exptl_crystal_F_000 368
_exptl_crystal_size_max 0.255
_exptl_crystal_size_mid 0.061
_exptl_crystal_size_min 0.036
_refine_diff_density_max 0.241
_refine_diff_density_min -0.192
_refine_diff_density_rms 0.053
_refine_ls_abs_structure_details
;
 Flack x determined using 569 quotients [(I+)-(I-)]/[(I+)+(I-)]
 (Parsons, Flack and Wagner, Acta Cryst. B69 (2013) 249-259).
;
_refine_ls_abs_structure_Flack 0.1(3)
_refine_ls_extinction_method none
_refine_ls_goodness_of_fit_ref 1.13
_refine_ls_hydrogen_treatment constr
_refine_ls_matrix_type full
_refine_ls_number_parameters 113
_refine_ls_number_reflns 1798
_refine_ls_number_restraints 0
_refine_ls_restrained_S_all 1.13
_refine_ls_R_factor_all 0.0516
_refine_ls_R_factor_gt 0.045
_refine_ls_shift/su_max 0
_refine_ls_shift/su_mean 0
_refine_ls_structure_factor_coef Fsqd
_refine_ls_weighting_details 'w=1/[\s^2^(Fo^2^)+(0.0550P)^2^+0.0966P] where P=(Fo^2^+2Fc^2^)/3'
_refine_ls_weighting_scheme calc
_refine_ls_wR_factor_gt 0.1119
_refine_ls_wR_factor_ref 0.115
_reflns_Friedel_coverage 0.629
_reflns_Friedel_fraction_full 0.943
_reflns_Friedel_fraction_max 0.914
_reflns_number_gt 1611
_reflns_number_total 1798
_reflns_threshold_expression 'I > 2\s(I)'
_cod_data_source_file cs0c04097_si_002.cif
_cod_data_source_block 2j
_cod_database_code 4518184

loop_
_symmetry_equiv_pos_as_xyz
'x, y, z'
'-x+1/2, -y, z+1/2'
'-x, y+1/2, -z+1/2'
'x+1/2, -y+1/2, -z'

loop_
_atom_site_label
_atom_site_type_symbol
_atom_site_fract_x
_atom_site_fract_y
_atom_site_fract_z
_atom_site_U_iso_or_equiv
_atom_site_adp_type
_atom_site_occupancy
_atom_site_site_symmetry_order
_atom_site_calc_flag
_atom_site_refinement_flags_posn
_atom_site_refinement_flags_adp
_atom_site_refinement_flags_occupancy
_atom_site_disorder_assembly
_atom_site_disorder_group
O1 O -0.0833(3) 0.7328(2) 0.45028(9) 0.0364(5) Uani 1 1 d . . . . .
O2 O 0.5979(4) 0.6114(2) 0.29155(11) 0.0434(5) Uani 1 1 d . . . . .
C2 C 0.1574(4) 0.8228(3) 0.35632(13) 0.0273(5) Uani 1 1 d . . . . .
C1 C 0.0606(4) 0.6999(3) 0.40792(12) 0.0263(5) Uani 1 1 d . . . . .
C4 C 0.4820(4) 0.6446(3) 0.34283(13) 0.0289(5) Uani 1 1 d . . . . .
C5 C 0.3967(5) 0.5219(3) 0.39570(13) 0.0294(5) Uani 1 1 d . . . . .
H5 H 0.457102 0.548015 0.444754 0.035 Uiso 1 1 calc R U . . .
C6 C 0.1454(4) 0.5307(3) 0.40121(13) 0.0294(6) Uani 1 1 d . . . . .
H6 H 0.085718 0.487209 0.354742 0.035 Uiso 1 1 calc R U . . .
C3 C 0.4090(4) 0.8105(3) 0.35832(13) 0.0289(5) Uani 1 1 d . . . . .
H3A H 0.47246 0.882654 0.321696 0.035 Uiso 1 1 calc R U . . .
H3B H 0.462617 0.843053 0.406827 0.035 Uiso 1 1 calc R U . . .
C8 C 0.0772(5) 0.7890(4) 0.27843(14) 0.0375(6) Uani 1 1 d . . . . .
H8A H -0.082697 0.792416 0.277272 0.056 Uiso 1 1 calc R U . . .
H8B H 0.127157 0.684286 0.263288 0.056 Uiso 1 1 calc R U . . .
H8C H 0.135987 0.868655 0.245219 0.056 Uiso 1 1 calc R U . . .
C10 C 0.0576(6) 0.4274(3) 0.46245(16) 0.0419(7) Uani 1 1 d . . . . .
H10A H 0.087294 0.316442 0.451404 0.063 Uiso 1 1 calc R U . . .
H10B H -0.100246 0.443234 0.467096 0.063 Uiso 1 1 calc R U . . .
H10C H 0.129281 0.456044 0.508212 0.063 Uiso 1 1 calc R U . . .
C7 C 0.0869(6) 0.9880(3) 0.37898(16) 0.0402(7) Uani 1 1 d . . . . .
H7A H -0.072406 0.996256 0.376172 0.06 Uiso 1 1 calc R U . . .
H7B H 0.153365 1.065676 0.346352 0.06 Uiso 1 1 calc R U . . .
H7C H 0.134513 1.008219 0.428992 0.06 Uiso 1 1 calc R U . . .
C9 C 0.4771(5) 0.3570(3) 0.37593(15) 0.0391(7) Uani 1 1 d . . . . .
H9A H 0.416629 0.326178 0.328682 0.059 Uiso 1 1 calc R U . . .
H9B H 0.429362 0.281854 0.413154 0.059 Uiso 1 1 calc R U . . .
H9C H 0.636854 0.357013 0.373261 0.059 Uiso 1 1 calc R U . . .

loop_
_atom_site_aniso_label
_atom_site_aniso_U_11
_atom_site_aniso_U_22
_atom_site_aniso_U_33
_atom_site_aniso_U_23
_atom_site_aniso_U_13
_atom_site_aniso_U_12
O1 0.0348(9) 0.0434(10) 0.0311(10) 0.0017(7) 0.0095(8) 0.0048(9)
O2 0.0426(12) 0.0439(10) 0.0438(11) -0.0025(8) 0.0183(10) -0.0046(9)
C2 0.0269(11) 0.0305(12) 0.0245(11) 0.0022(9) -0.0003(9) -0.0036(9)
C1 0.0264(11) 0.0323(11) 0.0200(11) -0.0022(9) -0.0017(9) -0.0047(10)
C4 0.0249(11) 0.0351(12) 0.0266(12) -0.0030(9) -0.0005(10) -0.0067(10)
C5 0.0323(13) 0.0320(11) 0.0238(11) -0.0008(9) 0.0008(10) -0.0013(10)
C6 0.0368(14) 0.0295(12) 0.0219(11) -0.0022(9) 0.0043(10) -0.0070(10)
C3 0.0266(12) 0.0317(12) 0.0285(12) 0.0001(9) -0.0010(10) -0.0085(10)
C8 0.0338(13) 0.0526(14) 0.0259(12) 0.0080(11) -0.0033(11) -0.0108(13)
C10 0.0505(19) 0.0330(13) 0.0420(15) 0.0048(11) 0.0161(14) -0.0041(12)
C7 0.0422(15) 0.0330(12) 0.0453(15) 0.0057(11) 0.0047(14) 0.0036(12)
C9 0.0463(17) 0.0349(13) 0.0360(14) 0.0009(11) 0.0058(12) 0.0035(11)

loop_
_atom_type_symbol
_atom_type_description
_atom_type_scat_dispersion_real
_atom_type_scat_dispersion_imag
_atom_type_scat_source
C C 0.0181 0.0091 'International Tables Vol C Tables 4.2.6.8 and 6.1.1.4'
H H 0 0 'International Tables Vol C Tables 4.2.6.8 and 6.1.1.4'
O O 0.0492 0.0322 'International Tables Vol C Tables 4.2.6.8 and 6.1.1.4'

loop_
_exptl_crystal_face_index_h
_exptl_crystal_face_index_k
_exptl_crystal_face_index_l
_exptl_crystal_face_perp_dist
0 2 -1 0.1499
1 1 11 0.0246
-1 -1 -11 0.0246
-1 0 0 0.0116
1 0 0 0.0246
1 -4 1 0.0922

loop_
_geom_angle_atom_site_label_1
_geom_angle_atom_site_label_2
_geom_angle_atom_site_label_3
_geom_angle
_geom_angle_site_symmetry_1
_geom_angle_site_symmetry_3
_geom_angle_publ_flag
C7 C2 C1 110.3(2) . . ?
C7 C2 C8 109.6(2) . . ?
C1 C2 C8 109.0(2) . . ?
C7 C2 C3 109.8(2) . . ?
C1 C2 C3 109.00(19) . . ?
C8 C2 C3 109.1(2) . . ?
O1 C1 C2 121.7(2) . . ?
O1 C1 C6 121.0(2) . . ?
C2 C1 C6 117.2(2) . . ?
O2 C4 C3 122.6(2) . . ?
O2 C4 C5 122.7(2) . . ?
C3 C4 C5 114.7(2) . . ?
C4 C5 C9 111.4(2) . . ?
C4 C5 C6 110.6(2) . . ?
C9 C5 C6 112.4(2) . . ?
C4 C5 H5 107.4 . . ?
C9 C5 H5 107.4 . . ?
C6 C5 H5 107.4 . . ?
C10 C6 C1 111.1(2) . . ?
C10 C6 C5 111.9(2) . . ?
C1 C6 C5 112.85(19) . . ?
C10 C6 H6 106.9 . . ?
C1 C6 H6 106.9 . . ?
C5 C6 H6 106.9 . . ?
C4 C3 C2 110.82(19) . . ?
C4 C3 H3A 109.5 . . ?
C2 C3 H3A 109.5 . . ?
C4 C3 H3B 109.5 . . ?
C2 C3 H3B 109.5 . . ?
H3A C3 H3B 108.1 . . ?
C2 C8 H8A 109.5 . . ?
C2 C8 H8B 109.5 . . ?
H8A C8 H8B 109.5 . . ?
C2 C8 H8C 109.5 . . ?
H8A C8 H8C 109.5 . . ?
H8B C8 H8C 109.5 . . ?
C6 C10 H10A 109.5 . . ?
C6 C10 H10B 109.5 . . ?
H10A C10 H10B 109.5 . . ?
C6 C10 H10C 109.5 . . ?
H10A C10 H10C 109.5 . . ?
H10B C10 H10C 109.5 . . ?
C2 C7 H7A 109.5 . . ?
C2 C7 H7B 109.5 . . ?
H7A C7 H7B 109.5 . . ?
C2 C7 H7C 109.5 . . ?
H7A C7 H7C 109.5 . . ?
H7B C7 H7C 109.5 . . ?
C5 C9 H9A 109.5 . . ?
C5 C9 H9B 109.5 . . ?
H9A C9 H9B 109.5 . . ?
C5 C9 H9C 109.5 . . ?
H9A C9 H9C 109.5 . . ?
H9B C9 H9C 109.5 . . ?

loop_
_geom_bond_atom_site_label_1
_geom_bond_atom_site_label_2
_geom_bond_distance
_geom_bond_site_symmetry_2
_geom_bond_publ_flag
O1 C1 1.209(3) . ?
O2 C4 1.214(3) . ?
C2 C7 1.525(4) . ?
C2 C1 1.530(3) . ?
C2 C8 1.541(4) . ?
C2 C3 1.546(4) . ?
C1 C6 1.532(3) . ?
C4 C3 1.504(4) . ?
C4 C5 1.517(3) . ?
C5 C9 1.528(4) . ?
C5 C6 1.545(4) . ?
C5 H5 1 . ?
C6 C10 1.525(4) . ?
C6 H6 1 . ?
C3 H3A 0.99 . ?
C3 H3B 0.99 . ?
C8 H8A 0.98 . ?
C8 H8B 0.98 . ?
C8 H8C 0.98 . ?
C10 H10A 0.98 . ?
C10 H10B 0.98 . ?
C10 H10C 0.98 . ?
C7 H7A 0.98 . ?
C7 H7B 0.98 . ?
C7 H7C 0.98 . ?
C9 H9A 0.98 . ?
C9 H9B 0.98 . ?
C9 H9C 0.98 . ?
